data_7014231
loop_
_publ_author_name
'Cotgreave, Jamie H.'
'Colclough, David'
'Kociok-K\"ohn, Gabriele'
'Ruggiero, Giuseppe'
'Frost, Christopher G.'
'Weller, Andrew S.'

_publ_section_title
;
 Well-defined indium(III)N-heterocyclic carbene complexes with triflate
 ligands: structural models for the In(OTf)3 catalyst.
;
_journal_issue 10
_journal_name_full 'Dalton transactions (Cambridge, England : 2003)'
_journal_page_first 1519
_journal_page_last 1520
_journal_paper_doi 10.1039/b404179h
_journal_year 2004
_chemical_formula_moiety 'C25 H32 Cl2 F3 In N2 O3 S'
_chemical_formula_sum 'C25 H32 Cl2 F3 In N2 O3 S'
_chemical_formula_weight 683.31
_chemical_name_common 'Compound 2'
_chemical_name_systematic
;
?
;
_space_group_IT_number 14
_symmetry_cell_setting monoclinic
_symmetry_space_group_name_Hall '-P 2ybc'
_symmetry_space_group_name_H-M 'P 1 21/c 1'
_atom_sites_solution_hydrogens geom
_atom_sites_solution_primary direct
_atom_sites_solution_secondary difmap
_audit_creation_method SHELXL-97
_cell_angle_alpha 90.00
_cell_angle_beta 100.9230(10)
_cell_angle_gamma 90.00
_cell_formula_units_Z 4
_cell_length_a 9.06100(10)
_cell_length_b 22.3800(3)
_cell_length_c 14.7900(2)
_cell_measurement_reflns_used 154693
_cell_measurement_temperature 150(2)
_cell_measurement_theta_max 27.485
_cell_measurement_theta_min 2.910
_cell_volume 2944.86(7)
_computing_cell_refinement 'HKL Scalepack (Otwinowski & Minor 1997)'
_computing_data_collection 'Collect, Nonius program suite version 1.9 (1997)'
_computing_data_reduction 'Denzo and Scalepack (Otwinowski & Minor, 1997)'
_computing_molecular_graphics
;
ORTEP3 for Windows - L. J. Farrugia, J. Appl. Crystallogr. 1997,
30, 565
;
_computing_publication_material 'SHELX97-2, G. M. Sheldrick'
_computing_structure_refinement
;
SHELX97-2 Program for Crystal Structure Analysis. G. M.
Sheldrick,
Institut f. Anorg. Chemie der Universitat, Tammanstrasse 4,
D-3400 Gottingen, Germany, 1998.
;
_computing_structure_solution
;
SIR97- Altomare A., Burla M.C., Camalli M., Cascarano G.L.,
Giacovazzo C. ,
Guagliardi A., Moliterni A.G.G., Polidori G.,Spagna R.
(1999) J. Appl. Cryst. 32, 115-119.
;
_diffrn_ambient_temperature 150(2)
_diffrn_measured_fraction_theta_full 0.995
_diffrn_measured_fraction_theta_max 0.995
_diffrn_measurement_device_type 'Nonius Kappa CCD'
_diffrn_measurement_method CCD
_diffrn_radiation_monochromator graphite
_diffrn_radiation_source 'fine-focus sealed tube'
_diffrn_radiation_type MoK\a
_diffrn_radiation_wavelength 0.71073
_diffrn_reflns_av_R_equivalents 0.0596
_diffrn_reflns_av_sigmaI/netI 0.0338
_diffrn_reflns_limit_h_max 11
_diffrn_reflns_limit_h_min -11
_diffrn_reflns_limit_k_max 28
_diffrn_reflns_limit_k_min -28
_diffrn_reflns_limit_l_max 19
_diffrn_reflns_limit_l_min -19
_diffrn_reflns_number 49531
_diffrn_reflns_theta_full 27.38
_diffrn_reflns_theta_max 27.38
_diffrn_reflns_theta_min 3.07
_diffrn_standards_decay_% 0
_exptl_absorpt_coefficient_mu 1.102
_exptl_absorpt_correction_T_max 0.9170
_exptl_absorpt_correction_T_min 0.6087
_exptl_absorpt_correction_type sortav
_exptl_crystal_colour colourless
_exptl_crystal_density_diffrn 1.541
_exptl_crystal_density_meas ?
_exptl_crystal_density_method .
_exptl_crystal_description 'irregular shape'
_exptl_crystal_F_000 1384
_exptl_crystal_size_max 0.50
_exptl_crystal_size_mid 0.15
_exptl_crystal_size_min 0.08
_refine_diff_density_max 0.433
_refine_diff_density_min -0.655
_refine_diff_density_rms 0.100
_refine_ls_extinction_method none
_refine_ls_goodness_of_fit_ref 1.038
_refine_ls_hydrogen_treatment mixed
_refine_ls_matrix_type full
_refine_ls_number_parameters 342
_refine_ls_number_reflns 6651
_refine_ls_number_restraints 0
_refine_ls_restrained_S_all 1.038
_refine_ls_R_factor_all 0.0466
_refine_ls_R_factor_gt 0.0302
_refine_ls_shift/su_max 0.001
_refine_ls_shift/su_mean 0.000
_refine_ls_structure_factor_coef Fsqd
_refine_ls_weighting_details
;
calc w=1/[\s^2^(Fo^2^)+(0.0371P)^2^+1.6718P] where
P=(Fo^2^+2Fc^2^)/3
;
_refine_ls_weighting_scheme calc
_refine_ls_wR_factor_gt 0.0709
_refine_ls_wR_factor_ref 0.0784
_reflns_number_gt 5160
_reflns_number_total 6651
_reflns_threshold_expression >2sigma(I)
_cod_data_source_file b404179h.txt
_cod_data_source_block h03asw15
_cod_original_cell_volume 2944.86(6)
_cod_original_sg_symbol_H-M 'P 1 21/c   1'
_cod_database_code 7014231

loop_
_symmetry_equiv_pos_as_xyz
'x, y, z'
'-x, y+1/2, -z+1/2'
'-x, -y, -z'
'x, -y-1/2, z-1/2'

loop_
_atom_site_label
_atom_site_type_symbol
_atom_site_fract_x
_atom_site_fract_y
_atom_site_fract_z
_atom_site_U_iso_or_equiv
_atom_site_adp_type
_atom_site_occupancy
_atom_site_symmetry_multiplicity
_atom_site_calc_flag
_atom_site_refinement_flags
_atom_site_disorder_assembly
_atom_site_disorder_group
In In 0.731723(17) 0.251469(6) 0.055306(11) 0.02327(6) Uani 1 1 d . . .
S S 0.66763(6) 0.25686(2) 0.30304(4) 0.02393(12) Uani 1 1 d . . .
O1 O 0.7572(2) 0.25957(7) 0.23211(12) 0.0334(4) Uani 1 1 d . . .
O2 O 0.75617(19) 0.26641(7) 0.39457(11) 0.0299(4) Uani 1 1 d . . .
O3 O 0.55824(19) 0.21014(7) 0.29466(12) 0.0358(4) Uani 1 1 d . . .
F1 F 0.6363(2) 0.37321(7) 0.30050(15) 0.0687(6) Uani 1 1 d . . .
F2 F 0.48455(18) 0.32733(7) 0.19400(11) 0.0494(4) Uani 1 1 d . . .
F3 F 0.4478(2) 0.32519(8) 0.33300(12) 0.0582(5) Uani 1 1 d . . .
N1 N 1.0988(2) 0.24833(7) 0.11951(14) 0.0243(4) Uani 1 1 d . . .
N2 N 1.0092(2) 0.16091(8) 0.13018(13) 0.0249(4) Uani 1 1 d . . .
C1 C 0.7219(3) 0.34661(10) 0.03911(19) 0.0381(6) Uani 1 1 d . . .
H1A H 0.6185 0.3586 0.0133 0.057 Uiso 1 1 calc R . .
H1B H 0.7883 0.3590 -0.0026 0.057 Uiso 1 1 calc R . .
H1C H 0.7542 0.3657 0.0992 0.057 Uiso 1 1 calc R . .
C2 C 0.5691(3) 0.18187(10) 0.05328(17) 0.0314(5) Uani 1 1 d . . .
H2A H 0.5670 0.1693 0.1165 0.047 Uiso 1 1 calc R . .
H2B H 0.5962 0.1478 0.0182 0.047 Uiso 1 1 calc R . .
H2C H 0.4696 0.1967 0.0242 0.047 Uiso 1 1 calc R . .
C3 C 0.9692(2) 0.21701(9) 0.10050(15) 0.0223(4) Uani 1 1 d . . .
C4 C 1.2178(3) 0.21249(11) 0.15996(17) 0.0325(5) Uani 1 1 d . . .
H4 H 1.3195 0.2244 0.1792 0.039 Uiso 1 1 calc R . .
C5 C 1.1614(3) 0.15760(11) 0.16659(18) 0.0340(6) Uani 1 1 d . . .
H5 H 1.2154 0.1231 0.1915 0.041 Uiso 1 1 calc R . .
C6 C 1.1189(2) 0.31021(9) 0.09474(16) 0.0245(5) Uani 1 1 d . . .
C7 C 1.1554(3) 0.32171(10) 0.00883(16) 0.0290(5) Uani 1 1 d . . .
C8 C 1.1838(3) 0.38063(11) -0.01187(17) 0.0358(6) Uani 1 1 d . . .
H8 H 1.2100 0.3896 -0.0696 0.043 Uiso 1 1 calc R . .
C9 C 1.1749(3) 0.42691(11) 0.04989(18) 0.0380(6) Uani 1 1 d . . .
C10 C 1.1371(3) 0.41333(11) 0.13351(17) 0.0338(6) Uani 1 1 d . . .
H10 H 1.1293 0.4448 0.1754 0.041 Uiso 1 1 calc R . .
C11 C 1.1099(3) 0.35503(10) 0.15872(16) 0.0284(5) Uani 1 1 d . . .
C12 C 1.1627(3) 0.27258(12) -0.06033(18) 0.0386(6) Uani 1 1 d . . .
H12A H 1.0607 0.2594 -0.0871 0.058 Uiso 1 1 calc R . .
H12B H 1.2202 0.2388 -0.0295 0.058 Uiso 1 1 calc R . .
H12C H 1.2121 0.2877 -0.1092 0.058 Uiso 1 1 calc R . .
C13 C 1.2064(4) 0.49101(12) 0.0251(2) 0.0577(9) Uani 1 1 d . . .
H13A H 1.1825 0.5181 0.0724 0.087 Uiso 1 1 calc R . .
H13B H 1.1441 0.5012 -0.0346 0.087 Uiso 1 1 calc R . .
H13C H 1.3128 0.4951 0.0215 0.087 Uiso 1 1 calc R . .
C14 C 1.0733(3) 0.34158(12) 0.25115(17) 0.0375(6) Uani 1 1 d . . .
H14A H 0.9713 0.3252 0.2433 0.056 Uiso 1 1 calc R . .
H14B H 1.0793 0.3784 0.2875 0.056 Uiso 1 1 calc R . .
H14C H 1.1452 0.3123 0.2832 0.056 Uiso 1 1 calc R . .
C15 C 0.9130(2) 0.10876(9) 0.11657(16) 0.0250(5) Uani 1 1 d . . .
C16 C 0.8495(3) 0.08754(10) 0.18902(17) 0.0299(5) Uani 1 1 d . . .
C17 C 0.7592(3) 0.03681(11) 0.17179(19) 0.0360(6) Uani 1 1 d . . .
H17 H 0.7127 0.0218 0.2196 0.043 Uiso 1 1 calc R . .
C18 C 0.7345(3) 0.00752(10) 0.0879(2) 0.0373(6) Uani 1 1 d . . .
C19 C 0.8028(3) 0.02996(10) 0.01856(19) 0.0340(6) Uani 1 1 d . . .
H19 H 0.7873 0.0100 -0.0392 0.041 Uiso 1 1 calc R . .
C20 C 0.8930(3) 0.08057(10) 0.03088(16) 0.0280(5) Uani 1 1 d . . .
C21 C 0.8773(3) 0.11651(12) 0.28252(18) 0.0411(6) Uani 1 1 d . . .
H21A H 0.7850 0.1153 0.3079 0.062 Uiso 1 1 calc R . .
H21B H 0.9079 0.1581 0.2770 0.062 Uiso 1 1 calc R . .
H21C H 0.9573 0.0949 0.3236 0.062 Uiso 1 1 calc R . .
C22 C 0.6367(3) -0.04775(12) 0.0724(2) 0.0531(8) Uani 1 1 d . . .
H22A H 0.6331 -0.0625 0.0096 0.080 Uiso 1 1 calc R . .
H22B H 0.5348 -0.0378 0.0807 0.080 Uiso 1 1 calc R . .
H22C H 0.6789 -0.0787 0.1167 0.080 Uiso 1 1 calc R . .
C23 C 0.9662(3) 0.10362(10) -0.04541(17) 0.0338(5) Uani 1 1 d . . .
H23A H 0.9576 0.0735 -0.0943 0.051 Uiso 1 1 calc R . .
H23B H 1.0726 0.1118 -0.0212 0.051 Uiso 1 1 calc R . .
H23C H 0.9161 0.1405 -0.0704 0.051 Uiso 1 1 calc R . .
C24 C 0.5535(3) 0.32454(11) 0.28152(19) 0.0376(6) Uani 1 1 d . . .
C25 C 0.3817(4) -0.00378(14) 0.3048(3) 0.0627(9) Uani 1 1 d . . .
H25A H 0.3994 -0.0258 0.3640 0.075 Uiso 1 1 calc R . .
H25B H 0.4334 -0.0256 0.2616 0.075 Uiso 1 1 calc R . .
Cl1 Cl 0.45790(8) 0.06845(3) 0.32267(6) 0.0586(2) Uani 1 1 d . . .
Cl2 Cl 0.18770(9) -0.00167(3) 0.25983(6) 0.0550(2) Uani 1 1 d . . .

loop_
_atom_site_aniso_label
_atom_site_aniso_U_11
_atom_site_aniso_U_22
_atom_site_aniso_U_33
_atom_site_aniso_U_23
_atom_site_aniso_U_13
_atom_site_aniso_U_12
In 0.02344(10) 0.02261(9) 0.02312(9) 0.00154(6) 0.00277(6) 0.00096(6)
S 0.0245(3) 0.0264(3) 0.0207(3) -0.0012(2) 0.0040(2) -0.0004(2)
O1 0.0324(10) 0.0448(10) 0.0241(9) -0.0008(7) 0.0084(7) -0.0003(7)
O2 0.0309(9) 0.0369(9) 0.0212(9) -0.0012(7) 0.0029(7) 0.0000(7)
O3 0.0335(9) 0.0316(9) 0.0416(10) 0.0001(8) 0.0055(8) -0.0080(7)
F1 0.0647(12) 0.0266(8) 0.1021(16) 0.0013(9) -0.0169(11) -0.0027(8)
F2 0.0452(9) 0.0574(10) 0.0409(9) 0.0133(8) -0.0041(7) 0.0110(7)
F3 0.0530(11) 0.0691(12) 0.0548(11) -0.0038(9) 0.0163(9) 0.0288(9)
N1 0.0255(9) 0.0229(9) 0.0236(10) 0.0008(7) 0.0023(8) -0.0013(7)
N2 0.0245(10) 0.0248(9) 0.0246(10) 0.0034(8) 0.0027(8) 0.0010(7)
C1 0.0472(16) 0.0251(12) 0.0408(15) 0.0037(11) 0.0054(12) 0.0025(10)
C2 0.0282(12) 0.0347(12) 0.0319(13) -0.0004(10) 0.0069(10) -0.0032(10)
C3 0.0262(11) 0.0224(11) 0.0184(11) 0.0010(8) 0.0049(9) -0.0017(8)
C4 0.0239(12) 0.0338(13) 0.0372(14) 0.0027(11) -0.0011(10) 0.0000(9)
C5 0.0282(13) 0.0309(12) 0.0400(15) 0.0067(11) -0.0013(11) 0.0042(10)
C6 0.0248(11) 0.0222(10) 0.0252(12) 0.0002(9) 0.0017(9) -0.0041(8)
C7 0.0288(12) 0.0326(12) 0.0250(12) -0.0029(10) 0.0037(10) -0.0047(9)
C8 0.0440(15) 0.0384(13) 0.0244(13) 0.0031(10) 0.0053(11) -0.0114(11)
C9 0.0456(15) 0.0303(13) 0.0346(14) 0.0022(10) -0.0012(12) -0.0115(11)
C10 0.0396(14) 0.0290(12) 0.0313(13) -0.0081(10) 0.0029(11) -0.0051(10)
C11 0.0291(12) 0.0286(12) 0.0273(12) -0.0035(9) 0.0048(10) -0.0042(9)
C12 0.0493(16) 0.0395(14) 0.0293(14) -0.0073(11) 0.0133(12) -0.0053(12)
C13 0.084(2) 0.0351(15) 0.0503(19) 0.0069(14) 0.0036(17) -0.0210(15)
C14 0.0450(15) 0.0407(14) 0.0283(14) -0.0068(11) 0.0112(11) -0.0082(11)
C15 0.0227(11) 0.0203(10) 0.0313(13) 0.0063(9) 0.0031(9) 0.0015(8)
C16 0.0281(12) 0.0295(12) 0.0321(13) 0.0096(10) 0.0059(10) 0.0069(9)
C17 0.0321(13) 0.0304(13) 0.0473(16) 0.0170(12) 0.0122(12) 0.0028(10)
C18 0.0302(13) 0.0233(11) 0.0566(17) 0.0090(12) 0.0037(12) 0.0002(9)
C19 0.0359(14) 0.0241(11) 0.0400(15) -0.0002(10) 0.0020(11) -0.0001(10)
C20 0.0271(12) 0.0238(11) 0.0324(13) 0.0046(9) 0.0043(10) 0.0034(9)
C21 0.0486(16) 0.0447(15) 0.0317(14) 0.0088(12) 0.0122(12) 0.0046(12)
C22 0.0407(16) 0.0308(14) 0.085(2) 0.0132(14) 0.0052(15) -0.0092(11)
C23 0.0415(14) 0.0276(12) 0.0338(14) 0.0003(10) 0.0109(11) 0.0008(10)
C24 0.0353(14) 0.0352(13) 0.0390(15) -0.0001(11) -0.0010(12) 0.0032(11)
C25 0.0528(19) 0.0423(17) 0.089(3) -0.0075(17) 0.0030(18) 0.0068(14)
Cl1 0.0418(4) 0.0506(4) 0.0806(6) -0.0156(4) 0.0042(4) 0.0014(3)
Cl2 0.0571(5) 0.0474(4) 0.0583(5) -0.0084(3) 0.0054(4) -0.0092(3)

loop_
_atom_type_symbol
_atom_type_description
_atom_type_scat_dispersion_real
_atom_type_scat_dispersion_imag
_atom_type_scat_source
C C 0.0033 0.0016 'International Tables Vol C Tables 4.2.6.8 and 6.1.1.4'
H H 0.0000 0.0000 'International Tables Vol C Tables 4.2.6.8 and 6.1.1.4'
In In -0.7276 1.3100 'International Tables Vol C Tables 4.2.6.8 and 6.1.1.4'
S S 0.1246 0.1234 'International Tables Vol C Tables 4.2.6.8 and 6.1.1.4'
O O 0.0106 0.0060 'International Tables Vol C Tables 4.2.6.8 and 6.1.1.4'
F F 0.0171 0.0103 'International Tables Vol C Tables 4.2.6.8 and 6.1.1.4'
N N 0.0061 0.0033 'International Tables Vol C Tables 4.2.6.8 and 6.1.1.4'
Cl Cl 0.1484 0.1585 'International Tables Vol C Tables 4.2.6.8 and 6.1.1.4'

loop_
_geom_angle_atom_site_label_1
_geom_angle_atom_site_label_2
_geom_angle_atom_site_label_3
_geom_angle
_geom_angle_site_symmetry_1
_geom_angle_site_symmetry_3
_geom_angle_publ_flag
C2 In C1 135.03(10) . . ?
C2 In C3 111.69(8) . . ?
C1 In C3 112.87(9) . . ?
C2 In O2 93.21(8) . 4_565 ?
C1 In O2 93.61(8) . 4_565 ?
C3 In O2 88.59(7) . 4_565 ?
C2 In O1 89.69(8) . . ?
C1 In O1 92.13(8) . . ?
C3 In O1 80.07(7) . . ?
O2 In O1 168.57(6) 4_565 . ?
O3 S O1 116.34(11) . . ?
O3 S O2 116.08(10) . . ?
O1 S O2 112.55(11) . . ?
O3 S C24 103.34(11) . . ?
O1 S C24 102.48(12) . . ?
O2 S C24 103.58(11) . . ?
S O1 In 140.92(11) . . ?
S O2 In 137.83(10) . 4_566 ?
C3 N1 C4 111.36(18) . . ?
C3 N1 C6 125.99(19) . . ?
C4 N1 C6 122.45(19) . . ?
C3 N2 C5 111.15(18) . . ?
C3 N2 C15 125.76(18) . . ?
C5 N2 C15 122.68(18) . . ?
In C1 H1A 109.5 . . ?
In C1 H1B 109.5 . . ?
H1A C1 H1B 109.5 . . ?
In C1 H1C 109.5 . . ?
H1A C1 H1C 109.5 . . ?
H1B C1 H1C 109.5 . . ?
In C2 H2A 109.5 . . ?
In C2 H2B 109.5 . . ?
H2A C2 H2B 109.5 . . ?
In C2 H2C 109.5 . . ?
H2A C2 H2C 109.5 . . ?
H2B C2 H2C 109.5 . . ?
N1 C3 N2 104.15(18) . . ?
N1 C3 In 128.67(15) . . ?
N2 C3 In 126.26(15) . . ?
C5 C4 N1 106.6(2) . . ?
C5 C4 H4 126.7 . . ?
N1 C4 H4 126.7 . . ?
C4 C5 N2 106.7(2) . . ?
C4 C5 H5 126.6 . . ?
N2 C5 H5 126.6 . . ?
C11 C6 C7 122.7(2) . . ?
C11 C6 N1 119.3(2) . . ?
C7 C6 N1 117.88(19) . . ?
C8 C7 C6 117.5(2) . . ?
C8 C7 C12 120.5(2) . . ?
C6 C7 C12 122.0(2) . . ?
C7 C8 C9 121.7(2) . . ?
C7 C8 H8 119.2 . . ?
C9 C8 H8 119.2 . . ?
C10 C9 C8 118.6(2) . . ?
C10 C9 C13 120.9(2) . . ?
C8 C9 C13 120.4(2) . . ?
C9 C10 C11 122.3(2) . . ?
C9 C10 H10 118.9 . . ?
C11 C10 H10 118.9 . . ?
C10 C11 C6 117.2(2) . . ?
C10 C11 C14 120.9(2) . . ?
C6 C11 C14 121.8(2) . . ?
C7 C12 H12A 109.5 . . ?
C7 C12 H12B 109.5 . . ?
H12A C12 H12B 109.5 . . ?
C7 C12 H12C 109.5 . . ?
H12A C12 H12C 109.5 . . ?
H12B C12 H12C 109.5 . . ?
C9 C13 H13A 109.5 . . ?
C9 C13 H13B 109.5 . . ?
H13A C13 H13B 109.5 . . ?
C9 C13 H13C 109.5 . . ?
H13A C13 H13C 109.5 . . ?
H13B C13 H13C 109.5 . . ?
C11 C14 H14A 109.5 . . ?
C11 C14 H14B 109.5 . . ?
H14A C14 H14B 109.5 . . ?
C11 C14 H14C 109.5 . . ?
H14A C14 H14C 109.5 . . ?
H14B C14 H14C 109.5 . . ?
C16 C15 C20 122.9(2) . . ?
C16 C15 N2 119.6(2) . . ?
C20 C15 N2 117.5(2) . . ?
C15 C16 C17 116.8(2) . . ?
C15 C16 C21 122.6(2) . . ?
C17 C16 C21 120.6(2) . . ?
C18 C17 C16 122.6(2) . . ?
C18 C17 H17 118.7 . . ?
C16 C17 H17 118.7 . . ?
C17 C18 C19 118.2(2) . . ?
C17 C18 C22 120.9(3) . . ?
C19 C18 C22 120.9(3) . . ?
C20 C19 C18 122.1(2) . . ?
C20 C19 H19 118.9 . . ?
C18 C19 H19 118.9 . . ?
C19 C20 C15 117.4(2) . . ?
C19 C20 C23 120.9(2) . . ?
C15 C20 C23 121.7(2) . . ?
C16 C21 H21A 109.5 . . ?
C16 C21 H21B 109.5 . . ?
H21A C21 H21B 109.5 . . ?
C16 C21 H21C 109.5 . . ?
H21A C21 H21C 109.5 . . ?
H21B C21 H21C 109.5 . . ?
C18 C22 H22A 109.5 . . ?
C18 C22 H22B 109.5 . . ?
H22A C22 H22B 109.5 . . ?
C18 C22 H22C 109.5 . . ?
H22A C22 H22C 109.5 . . ?
H22B C22 H22C 109.5 . . ?
C20 C23 H23A 109.5 . . ?
C20 C23 H23B 109.5 . . ?
H23A C23 H23B 109.5 . . ?
C20 C23 H23C 109.5 . . ?
H23A C23 H23C 109.5 . . ?
H23B C23 H23C 109.5 . . ?
F1 C24 F2 108.1(2) . . ?
F1 C24 F3 108.1(2) . . ?
F2 C24 F3 107.5(2) . . ?
F1 C24 S 111.46(18) . . ?
F2 C24 S 110.79(18) . . ?
F3 C24 S 110.73(18) . . ?
Cl1 C25 Cl2 111.60(17) . . ?
Cl1 C25 H25A 109.3 . . ?
Cl2 C25 H25A 109.3 . . ?
Cl1 C25 H25B 109.3 . . ?
Cl2 C25 H25B 109.3 . . ?
H25A C25 H25B 108.0 . . ?

loop_
_geom_bond_atom_site_label_1
_geom_bond_atom_site_label_2
_geom_bond_distance
_geom_bond_site_symmetry_2
_geom_bond_publ_flag
In C2 2.141(2) . ?
In C1 2.143(2) . ?
In C3 2.264(2) . ?
In O2 2.4617(16) 4_565 ?
In O1 2.5876(18) . ?
S O3 1.4299(17) . ?
S O1 1.4441(18) . ?
S O2 1.4528(17) . ?
S C24 1.828(3) . ?
O2 In 2.4617(16) 4_566 ?
F1 C24 1.322(3) . ?
F2 C24 1.328(3) . ?
F3 C24 1.332(3) . ?
N1 C3 1.351(3) . ?
N1 C4 1.385(3) . ?
N1 C6 1.453(3) . ?
N2 C3 1.357(3) . ?
N2 C5 1.384(3) . ?
N2 C15 1.447(3) . ?
C1 H1A 0.9800 . ?
C1 H1B 0.9800 . ?
C1 H1C 0.9800 . ?
C2 H2A 0.9800 . ?
C2 H2B 0.9800 . ?
C2 H2C 0.9800 . ?
C4 C5 1.341(3) . ?
C4 H4 0.9500 . ?
C5 H5 0.9500 . ?
C6 C11 1.392(3) . ?
C6 C7 1.396(3) . ?
C7 C8 1.389(3) . ?
C7 C12 1.512(3) . ?
C8 C9 1.393(4) . ?
C8 H8 0.9500 . ?
C9 C10 1.378(4) . ?
C9 C13 1.521(3) . ?
C10 C11 1.392(3) . ?
C10 H10 0.9500 . ?
C11 C14 1.497(3) . ?
C12 H12A 0.9800 . ?
C12 H12B 0.9800 . ?
C12 H12C 0.9800 . ?
C13 H13A 0.9800 . ?
C13 H13B 0.9800 . ?
C13 H13C 0.9800 . ?
C14 H14A 0.9800 . ?
C14 H14B 0.9800 . ?
C14 H14C 0.9800 . ?
C15 C16 1.392(3) . ?
C15 C20 1.396(3) . ?
C16 C17 1.395(3) . ?
C16 C21 1.505(4) . ?
C17 C18 1.383(4) . ?
C17 H17 0.9500 . ?
C18 C19 1.388(4) . ?
C18 C22 1.514(3) . ?
C19 C20 1.388(3) . ?
C19 H19 0.9500 . ?
C20 C23 1.504(3) . ?
C21 H21A 0.9800 . ?
C21 H21B 0.9800 . ?
C21 H21C 0.9800 . ?
C22 H22A 0.9800 . ?
C22 H22B 0.9800 . ?
C22 H22C 0.9800 . ?
C23 H23A 0.9800 . ?
C23 H23B 0.9800 . ?
C23 H23C 0.9800 . ?
C25 Cl1 1.758(3) . ?
C25 Cl2 1.758(3) . ?
C25 H25A 0.9900 . ?
C25 H25B 0.9900 . ?
